data_4349663
loop_
_publ_author_name
'Zhang, Jian-Han'
'Clark, Daniel J.'
'Weiland, Ashley'
'Stoyko, Stanislav S.'
'Kim, Yong Soo'
'Jang, Joon I.'
'Aitken, Jennifer A.'

_publ_section_title
;
 Li2CdGeSe4and Li2CdSnSe4: biaxial nonlinear optical materials with strong
 infrared second-order responses and laser-induced damage thresholds
 influenced by photoluminescence
;
_journal_issue 9
_journal_name_full 'Inorganic Chemistry Frontiers'
_journal_page_first 1472
_journal_paper_doi 10.1039/C7QI00004A
_journal_volume 4
_journal_year 2017
_chemical_formula_structural 'Li2 Cd Sn Se4'
_chemical_formula_sum 'Cd Li2 Se4 Sn'
_chemical_formula_weight 560.81
_chemical_name_common 'Lithium cadmium tin selenide (2/1/1/4)'
_chemical_name_systematic 'Lithium cadmium tin selenide (2/1/1/4)'
_space_group_IT_number 33
_space_group_name_Hall 'P 2c -2n'
_space_group_name_H-M_alt 'P n a 21'
_symmetry_cell_setting orthorhombic
_symmetry_space_group_name_Hall 'P 2c -2n'
_symmetry_space_group_name_H-M 'P n a 21'
_atom_sites_solution_primary direct
_atom_sites_solution_secondary difmap
_audit_creation_method SHELXL-97
_audit_update_record
;
2016-12-28 deposited with the CCDC.
2017-06-13 downloaded from the CCDC.
;
_cell_angle_alpha 90.00
_cell_angle_beta 90.00
_cell_angle_gamma 90.00
_cell_formula_units_Z 4
_cell_length_a 14.4508(3)
_cell_length_b 8.3986(2)
_cell_length_c 6.80320(10)
_cell_measurement_reflns_used 3696
_cell_measurement_temperature 293(2)
_cell_measurement_theta_max 27.13
_cell_measurement_theta_min 2.81
_cell_volume 825.68(3)
_computing_cell_refinement 'SAINT (Bruker, 1998)'
_computing_data_collection 'SMART (Bruker, 1998)'
_computing_data_reduction 'SAINT (Bruker, 1998)'
_computing_molecular_graphics 'CrystalMaker (Palmer, 2010)'
_computing_structure_refinement 'SHELXL-97 (Sheldrick, 1997)'
_computing_structure_solution 'SHELXS-97 (Sheldrick, 1990)'
_diffrn_ambient_temperature 293(2)
_diffrn_measured_fraction_theta_full 0.987
_diffrn_measured_fraction_theta_max 0.987
_diffrn_measurement_device_type 'Bruker SMART APEX II CCD'
_diffrn_measurement_method '\f and \w scans'
_diffrn_radiation_monochromator graphite
_diffrn_radiation_source 'fine-focus sealed tube'
_diffrn_radiation_type MoK\a
_diffrn_radiation_wavelength 0.71073
_diffrn_reflns_av_R_equivalents 0.0295
_diffrn_reflns_av_sigmaI/netI 0.0310
_diffrn_reflns_limit_h_max 18
_diffrn_reflns_limit_h_min -18
_diffrn_reflns_limit_k_max 10
_diffrn_reflns_limit_k_min -10
_diffrn_reflns_limit_l_max 8
_diffrn_reflns_limit_l_min -8
_diffrn_reflns_number 10208
_diffrn_reflns_theta_full 27.18
_diffrn_reflns_theta_max 27.18
_diffrn_reflns_theta_min 3.72
_diffrn_standards_number 0
_exptl_absorpt_coefficient_mu 23.125
_exptl_absorpt_correction_T_max 0.2944
_exptl_absorpt_correction_T_min 0.0760
_exptl_absorpt_correction_type multi-scan
_exptl_absorpt_process_details 'SADABS (Sheldrick, 2002)'
_exptl_crystal_colour orange
_exptl_crystal_density_diffrn 4.511
_exptl_crystal_density_method 'not measured'
_exptl_crystal_description prism
_exptl_crystal_F_000 960
_exptl_crystal_size_max 0.23
_exptl_crystal_size_mid 0.15
_exptl_crystal_size_min 0.07
_refine_diff_density_max 3.934
_refine_diff_density_min -1.519
_refine_diff_density_rms 0.416
_refine_ls_abs_structure_details 'Flack H D (1983), Acta Cryst. A39, 876-881'
_refine_ls_abs_structure_Flack 0.04(2)
_refine_ls_extinction_method none
_refine_ls_goodness_of_fit_ref 1.163
_refine_ls_matrix_type full
_refine_ls_number_parameters 63
_refine_ls_number_reflns 1817
_refine_ls_number_restraints 1
_refine_ls_restrained_S_all 1.162
_refine_ls_R_factor_all 0.0437
_refine_ls_R_factor_gt 0.0384
_refine_ls_shift/su_max 0.001
_refine_ls_shift/su_mean 0.000
_refine_ls_structure_factor_coef Fsqd
_refine_ls_weighting_details 'calc w=1/[\s^2^(Fo^2^)+(0.0490P)^2^+4.0418P] where P=(Fo^2^+2Fc^2^)/3'
_refine_ls_weighting_scheme calc
_refine_ls_wR_factor_gt 0.0977
_refine_ls_wR_factor_ref 0.1023
_reflns_number_gt 1561
_reflns_number_total 1817
_reflns_threshold_expression I>2\s(I)
_cod_data_source_file c7qi00004a2.cif
_cod_data_source_block Li2CdSnSe4
_cod_database_code 4349663

loop_
_symmetry_equiv_pos_as_xyz
'x, y, z'
'-x, -y, z+1/2'
'x+1/2, -y+1/2, z'
'-x+1/2, y+1/2, z+1/2'

loop_
_atom_site_label
_atom_site_type_symbol
_atom_site_fract_x
_atom_site_fract_y
_atom_site_fract_z
_atom_site_U_iso_or_equiv
_atom_site_adp_type
_atom_site_occupancy
_atom_site_symmetry_multiplicity
_atom_site_calc_flag
Li1 Li 0.1603(6) 0.5055(13) 0.254(6) 0.000(2) Uiso 1 1 d
Li2 Li 0.0748(7) -0.2601(12) 0.746(4) 0.000(2) Uiso 1 1 d
Cd1 Cd 0.16337(4) -0.00442(9) 0.2481(3) 0.0252(2) Uani 1 1 d
Sn1 Sn 0.41402(3) -0.25260(6) 0.2498(2) 0.01375(17) Uani 1 1 d
Se1 Se 0.07678(6) -0.25806(11) 0.37960(15) 0.0189(3) Uani 1 1 d
Se2 Se 0.08753(6) 0.25702(11) 0.38026(14) 0.0193(3) Uani 1 1 d
Se3 Se 0.16827(5) -0.00069(12) -0.14025(14) 0.0175(3) Uani 1 1 d
Se4 Se 0.33591(5) -0.00527(12) 0.37607(13) 0.0167(3) Uani 1 1 d

loop_
_atom_site_aniso_label
_atom_site_aniso_U_11
_atom_site_aniso_U_22
_atom_site_aniso_U_33
_atom_site_aniso_U_23
_atom_site_aniso_U_13
_atom_site_aniso_U_12
Cd1 0.0244(3) 0.0284(4) 0.0229(3) -0.0014(6) 0.0001(3) 0.0008(3)
Sn1 0.0124(3) 0.0169(3) 0.0120(3) 0.0004(3) -0.0005(2) 0.00030(18)
Se1 0.0131(4) 0.0254(5) 0.0183(6) 0.0031(6) -0.0037(4) -0.0012(3)
Se2 0.0226(5) 0.0232(5) 0.0122(6) -0.0006(5) 0.0004(4) 0.0025(3)
Se3 0.0200(5) 0.0167(5) 0.0159(9) 0.0011(4) -0.0012(4) 0.0033(3)
Se4 0.0149(4) 0.0171(5) 0.0181(9) -0.0035(5) 0.0013(4) 0.0015(3)

loop_
_atom_type_symbol
_atom_type_description
_atom_type_scat_dispersion_real
_atom_type_scat_dispersion_imag
_atom_type_scat_source
Li Li -0.0003 0.0001 'International Tables Vol C Tables 4.2.6.8 and 6.1.1.4'
Se Se -0.0929 2.2259 'International Tables Vol C Tables 4.2.6.8 and 6.1.1.4'
Cd Cd -0.8075 1.2024 'International Tables Vol C Tables 4.2.6.8 and 6.1.1.4'
Sn Sn -0.6537 1.4246 'International Tables Vol C Tables 4.2.6.8 and 6.1.1.4'

loop_
_geom_angle_atom_site_label_1
_geom_angle_atom_site_label_2
_geom_angle_atom_site_label_3
_geom_angle
_geom_angle_site_symmetry_1
_geom_angle_site_symmetry_3
Se1 Li1 Se2 110.3(10) 1_565 .
Se1 Li1 Se4 112.5(11) 1_565 4_554
Se2 Li1 Se4 108.9(10) . 4_554
Se1 Li1 Se3 112.8(10) 1_565 4
Se2 Li1 Se3 107.0(9) . 4
Se4 Li1 Se3 104.9(9) 4_554 4
Se1 Li2 Se2 111.9(6) . 2
Se1 Li2 Se4 110.0(6) . 4_545
Se2 Li2 Se4 110.4(7) 2 4_545
Se1 Li2 Se3 106.1(6) . 1_556
Se2 Li2 Se3 110.9(6) 2 1_556
Se4 Li2 Se3 107.3(6) 4_545 1_556
Se2 Cd1 Se1 111.36(7) . .
Se2 Cd1 Se4 106.54(6) . .
Se1 Cd1 Se4 109.58(6) . .
Se2 Cd1 Se3 110.19(7) . .
Se1 Cd1 Se3 111.27(7) . .
Se4 Cd1 Se3 107.72(5) . .
Se3 Sn1 Se1 111.57(5) 4_545 3_545
Se3 Sn1 Se2 108.66(5) 4_545 4_544
Se1 Sn1 Se2 111.00(4) 3_545 4_544
Se3 Sn1 Se4 111.76(5) 4_545 .
Se1 Sn1 Se4 105.69(4) 3_545 .
Se2 Sn1 Se4 108.11(5) 4_544 .
Li1 Se1 Li2 110.2(10) 1_545 .
Li1 Se1 Sn1 111.3(6) 1_545 3_445
Li2 Se1 Sn1 109.9(2) . 3_445
Li1 Se1 Cd1 107.5(5) 1_545 .
Li2 Se1 Cd1 110.6(2) . .
Sn1 Se1 Cd1 107.28(5) 3_445 .
Li1 Se2 Sn1 112.0(9) . 4
Li1 Se2 Li2 105.1(6) . 2_554
Sn1 Se2 Li2 110.8(6) 4 2_554
Li1 Se2 Cd1 114.1(5) . .
Sn1 Se2 Cd1 108.70(7) 4 .
Li2 Se2 Cd1 105.9(3) 2_554 .
Sn1 Se3 Li1 110.8(5) 4_554 4_544
Sn1 Se3 Cd1 107.14(5) 4_554 .
Li1 Se3 Cd1 107.7(9) 4_544 .
Sn1 Se3 Li2 110.5(3) 4_554 1_554
Li1 Se3 Li2 114.8(5) 4_544 1_554
Cd1 Se3 Li2 105.4(5) . 1_554
Sn1 Se4 Li1 111.1(2) . 4_545
Sn1 Se4 Li2 108.5(3) . 4_554
Li1 Se4 Li2 107.7(6) 4_545 4_554
Sn1 Se4 Cd1 108.26(5) . .
Li1 Se4 Cd1 110.5(2) 4_545 .
Li2 Se4 Cd1 110.9(3) 4_554 .

loop_
_geom_bond_atom_site_label_1
_geom_bond_atom_site_label_2
_geom_bond_distance
_geom_bond_site_symmetry_2
Li1 Se1 2.476(17) 1_565
Li1 Se2 2.489(18) .
Li1 Se4 2.57(4) 4_554
Li1 Se3 2.580(16) 4
Li2 Se1 2.49(3) .
Li2 Se2 2.517(13) 2
Li2 Se4 2.587(13) 4_545
Li2 Se3 2.678(12) 1_556
Cd1 Se2 2.6136(14) .
Cd1 Se1 2.6276(15) .
Cd1 Se4 2.6410(12) .
Cd1 Se3 2.643(3) .
Sn1 Se3 2.5130(11) 4_545
Sn1 Se1 2.5140(11) 3_545
Sn1 Se2 2.5153(17) 4_544
Sn1 Se4 2.5154(11) .
Se1 Li1 2.476(17) 1_545
Se1 Sn1 2.5140(11) 3_445
Se2 Sn1 2.5153(17) 4
Se2 Li2 2.517(13) 2_554
Se3 Sn1 2.5130(11) 4_554
Se3 Li1 2.580(16) 4_544
Se3 Li2 2.678(12) 1_554
Se4 Li1 2.57(4) 4_545
Se4 Li2 2.587(13) 4_554
